data_7019185
loop_
_publ_author_name
'Tardiff, Bennett J.'
'Hesp, Kevin D.'
'Ferguson, Michael J.'
'Stradiotto, Mark'

_publ_section_title
;
 Generation of [(IPr)Pd(PR(2)Cl)] complexes via P-Cl reductive
 elimination.
;
_journal_issue 26
_journal_name_full 'Dalton transactions (Cambridge, England : 2003)'
_journal_page_first 7883
_journal_page_last 7885
_journal_paper_doi 10.1039/c1dt11910a
_journal_volume 41
_journal_year 2012
_chemical_formula_moiety 'C47 H66 Cl N2 P Pd, 0.5(C5 H12)'
_chemical_formula_sum 'C49.5 H72 Cl N2 P Pd'
_chemical_formula_weight 867.91
_chemical_name_systematic
;
?
;
_space_group_IT_number 15
_symmetry_cell_setting monoclinic
_symmetry_space_group_name_Hall '-C 2yc'
_symmetry_space_group_name_H-M 'C 1 2/c 1'
_atom_sites_solution_hydrogens geom
_atom_sites_solution_primary direct
_atom_sites_solution_secondary difmap
_audit_creation_method SHELXL-97
_cell_angle_alpha 90.00
_cell_angle_beta 95.8069(4)
_cell_angle_gamma 90.00
_cell_formula_units_Z 8
_cell_length_a 21.4934(7)
_cell_length_b 13.5722(5)
_cell_length_c 31.6794(11)
_cell_measurement_reflns_used 9792
_cell_measurement_temperature 173(2)
_cell_measurement_theta_max 28.48
_cell_measurement_theta_min 2.25
_cell_volume 9193.9(6)
_computing_cell_refinement 'Bruker SAINT'
_computing_data_collection 'Bruker APEX2'
_computing_data_reduction 'Bruker SAINT'
_computing_molecular_graphics 'Bruker SHELXTL'
_computing_publication_material 'Bruker SHELXTL'
_computing_structure_refinement 'SHELXL-97 (Sheldrick, 2008)'
_computing_structure_solution 'SHELXS-97 (Sheldrick, 2008)'
_diffrn_ambient_temperature 173(2)
_diffrn_measured_fraction_theta_full 1.000
_diffrn_measured_fraction_theta_max 1.000
_diffrn_measurement_device_type 'Bruker APEX-II CCD'
_diffrn_measurement_method '\w scans'
_diffrn_radiation_monochromator graphite
_diffrn_radiation_source 'fine-focus sealed tube'
_diffrn_radiation_type MoK\a
_diffrn_radiation_wavelength 0.71073
_diffrn_reflns_av_R_equivalents 0.0156
_diffrn_reflns_av_sigmaI/netI 0.0122
_diffrn_reflns_limit_h_max 26
_diffrn_reflns_limit_h_min -26
_diffrn_reflns_limit_k_max 16
_diffrn_reflns_limit_k_min -16
_diffrn_reflns_limit_l_max 38
_diffrn_reflns_limit_l_min -38
_diffrn_reflns_number 33027
_diffrn_reflns_theta_full 25.49
_diffrn_reflns_theta_max 25.49
_diffrn_reflns_theta_min 1.78
_exptl_absorpt_coefficient_mu 0.531
_exptl_absorpt_correction_T_max 0.8691
_exptl_absorpt_correction_T_min 0.7768
_exptl_absorpt_correction_type numerical
_exptl_absorpt_process_details 'SADABS (Sheldrick, 2008)'
_exptl_crystal_colour orange
_exptl_crystal_density_diffrn 1.254
_exptl_crystal_density_method 'not measured'
_exptl_crystal_F_000 3688
_exptl_crystal_size_max 0.50
_exptl_crystal_size_mid 0.31
_exptl_crystal_size_min 0.27
_refine_diff_density_max 3.996
_refine_diff_density_min -0.642
_refine_diff_density_rms 0.081
_refine_ls_extinction_method none
_refine_ls_goodness_of_fit_ref 1.033
_refine_ls_hydrogen_treatment constr
_refine_ls_matrix_type full
_refine_ls_number_parameters 492
_refine_ls_number_reflns 8574
_refine_ls_number_restraints 0
_refine_ls_restrained_S_all 1.033
_refine_ls_R_factor_all 0.0484
_refine_ls_R_factor_gt 0.0467
_refine_ls_shift/su_max 0.001
_refine_ls_shift/su_mean 0.000
_refine_ls_structure_factor_coef Fsqd
_refine_ls_weighting_details 'calc w=1/[\s^2^(Fo^2^)+(0.0680P)^2^+37.3343P] where P=(Fo^2^+2Fc^2^)/3'
_refine_ls_weighting_scheme calc
_refine_ls_wR_factor_gt 0.1252
_refine_ls_wR_factor_ref 0.1267
_reflns_number_gt 8131
_reflns_number_total 8574
_reflns_threshold_expression I>2\s(I)
_cod_data_source_file c1dt11910a.txt
_cod_data_source_block dal09p1
_cod_depositor_comments
;
The following automatic conversions were performed:

'_symmetry_cell_setting' value 'Monoclinic' changed to 'monoclinic'
according to /home/saulius/struct/CIF-dictionaries/cif_core.dic
dictionary named 'cif_core.dic' version 2.4.1 from 2010-06-29.

Automatic conversion script
Id: cif_fix_values 1891 2012-01-12 08:04:46Z andrius 
;
_cod_original_sg_symbol_H-M C2/c
_cod_original_formula_sum 'C49.50 H72 Cl N2 P Pd'
_cod_database_code 7019185

loop_
_symmetry_equiv_pos_as_xyz
'x, y, z'
'-x, y, -z+1/2'
'x+1/2, y+1/2, z'
'-x+1/2, y+1/2, -z+1/2'
'-x, -y, -z'
'x, -y, z-1/2'
'-x+1/2, -y+1/2, -z'
'x+1/2, -y+1/2, z-1/2'

loop_
_atom_site_label
_atom_site_type_symbol
_atom_site_fract_x
_atom_site_fract_y
_atom_site_fract_z
_atom_site_U_iso_or_equiv
_atom_site_adp_type
_atom_site_occupancy
_atom_site_symmetry_multiplicity
_atom_site_calc_flag
_atom_site_refinement_flags
Pd Pd 0.128783(10) 0.694717(16) 0.105056(7) 0.02673(10) Uani 1 1 d .
Cl Cl 0.04283(4) 0.80191(6) 0.01115(2) 0.0400(2) Uani 1 1 d .
P P 0.06442(4) 0.80766(5) 0.07725(2) 0.02579(17) Uani 1 1 d .
N1 N 0.17527(11) 0.49097(17) 0.13312(7) 0.0242(5) Uani 1 1 d .
N2 N 0.24353(11) 0.59841(18) 0.15485(7) 0.0246(5) Uani 1 1 d .
C1 C 0.18533(12) 0.5898(2) 0.13381(8) 0.0229(5) Uani 1 1 d .
C2 C 0.22622(14) 0.4396(2) 0.15227(10) 0.0317(6) Uani 1 1 d .
H2 H 0.2301 0.3702 0.1550 0.038 Uiso 1 1 calc R
C3 C 0.26895(14) 0.5074(2) 0.16614(10) 0.0318(6) Uani 1 1 d .
H3 H 0.3089 0.4952 0.1809 0.038 Uiso 1 1 calc R
C11 C 0.11716(13) 0.4491(2) 0.11409(10) 0.0260(6) Uani 1 1 d .
C12 C 0.07359(14) 0.4176(2) 0.14093(10) 0.0310(6) Uani 1 1 d .
C13 C 0.01644(15) 0.3828(3) 0.12194(12) 0.0393(8) Uani 1 1 d .
H13 H -0.0145 0.3614 0.1393 0.047 Uiso 1 1 calc R
C14 C 0.00418(16) 0.3790(3) 0.07855(12) 0.0447(8) Uani 1 1 d .
H14 H -0.0351 0.3554 0.0662 0.054 Uiso 1 1 calc R
C15 C 0.04855(17) 0.4094(3) 0.05270(11) 0.0416(8) Uani 1 1 d .
H15 H 0.0395 0.4058 0.0228 0.050 Uiso 1 1 calc R
C16 C 0.10666(15) 0.4455(2) 0.07001(10) 0.0314(6) Uani 1 1 d .
C17 C 0.08629(15) 0.4245(3) 0.18895(10) 0.0372(7) Uani 1 1 d .
H17 H 0.1327 0.4284 0.1957 0.045 Uiso 1 1 calc R
C18 C 0.0645(3) 0.3334(4) 0.21113(15) 0.0700(14) Uani 1 1 d .
H18A H 0.0827 0.2745 0.1994 0.105 Uiso 1 1 calc R
H18B H 0.0188 0.3292 0.2068 0.105 Uiso 1 1 calc R
H18C H 0.0779 0.3376 0.2416 0.105 Uiso 1 1 calc R
C19 C 0.0590(3) 0.5194(4) 0.20501(14) 0.0763(15) Uani 1 1 d .
H19A H 0.0738 0.5756 0.1893 0.115 Uiso 1 1 calc R
H19B H 0.0725 0.5272 0.2353 0.115 Uiso 1 1 calc R
H19C H 0.0133 0.5164 0.2007 0.115 Uiso 1 1 calc R
C20 C 0.15592(17) 0.4767(2) 0.04136(10) 0.0366(7) Uani 1 1 d .
H20 H 0.1866 0.5201 0.0584 0.044 Uiso 1 1 calc R
C21 C 0.1286(2) 0.5355(3) 0.00305(13) 0.0584(11) Uani 1 1 d .
H21A H 0.1058 0.5926 0.0126 0.088 Uiso 1 1 calc R
H21B H 0.0998 0.4937 -0.0150 0.088 Uiso 1 1 calc R
H21C H 0.1624 0.5581 -0.0131 0.088 Uiso 1 1 calc R
C22 C 0.1913(2) 0.3867(3) 0.02782(14) 0.0580(11) Uani 1 1 d .
H22A H 0.2087 0.3504 0.0530 0.087 Uiso 1 1 calc R
H22B H 0.2254 0.4079 0.0115 0.087 Uiso 1 1 calc R
H22C H 0.1627 0.3439 0.0102 0.087 Uiso 1 1 calc R
C31 C 0.27448(14) 0.6921(2) 0.16107(10) 0.0294(6) Uani 1 1 d .
C32 C 0.31160(14) 0.7244(2) 0.12999(11) 0.0360(7) Uani 1 1 d .
C33 C 0.34046(18) 0.8164(3) 0.13642(15) 0.0511(10) Uani 1 1 d .
H33 H 0.3660 0.8409 0.1160 0.061 Uiso 1 1 calc R
C34 C 0.33253(19) 0.8717(3) 0.17166(16) 0.0582(11) Uani 1 1 d .
H34 H 0.3530 0.9335 0.1756 0.070 Uiso 1 1 calc R
C35 C 0.2952(2) 0.8386(3) 0.20133(14) 0.0551(10) Uani 1 1 d .
H35 H 0.2899 0.8785 0.2253 0.066 Uiso 1 1 calc R
C36 C 0.26475(16) 0.7473(3) 0.19708(11) 0.0402(8) Uani 1 1 d .
C37 C 0.31981(17) 0.6642(3) 0.09064(12) 0.0435(8) Uani 1 1 d .
H37 H 0.2977 0.6002 0.0937 0.052 Uiso 1 1 calc R
C38 C 0.3883(2) 0.6403(4) 0.08690(17) 0.0655(13) Uani 1 1 d .
H38A H 0.3917 0.6015 0.0611 0.098 Uiso 1 1 calc R
H38B H 0.4052 0.6024 0.1118 0.098 Uiso 1 1 calc R
H38C H 0.4120 0.7017 0.0854 0.098 Uiso 1 1 calc R
C39 C 0.2893(3) 0.7136(4) 0.05078(15) 0.0774(16) Uani 1 1 d .
H39A H 0.2958 0.6731 0.0260 0.116 Uiso 1 1 calc R
H39B H 0.3079 0.7788 0.0477 0.116 Uiso 1 1 calc R
H39C H 0.2443 0.7208 0.0529 0.116 Uiso 1 1 calc R
C40 C 0.2221(2) 0.7116(3) 0.22908(12) 0.0547(10) Uani 1 1 d .
H40 H 0.2033 0.6478 0.2184 0.066 Uiso 1 1 calc R
C41 C 0.2588(3) 0.6917(5) 0.27218(17) 0.100(2) Uani 1 1 d .
H41A H 0.2926 0.6450 0.2687 0.150 Uiso 1 1 calc R
H41B H 0.2307 0.6639 0.2916 0.150 Uiso 1 1 calc R
H41C H 0.2766 0.7536 0.2839 0.150 Uiso 1 1 calc R
C42 C 0.1693(3) 0.7828(5) 0.2338(2) 0.101(2) Uani 1 1 d .
H42A H 0.1456 0.7934 0.2061 0.152 Uiso 1 1 calc R
H42B H 0.1864 0.8457 0.2448 0.152 Uiso 1 1 calc R
H42C H 0.1415 0.7554 0.2536 0.152 Uiso 1 1 calc R
C51 C -0.01581(14) 0.7933(2) 0.09488(10) 0.0293(6) Uani 1 1 d .
C52 C -0.06286(14) 0.8773(2) 0.08440(11) 0.0347(7) Uani 1 1 d .
H52A H -0.0695 0.8870 0.0533 0.042 Uiso 1 1 calc R
H52B H -0.0462 0.9394 0.0974 0.042 Uiso 1 1 calc R
C53 C -0.12547(15) 0.8515(3) 0.10161(12) 0.0410(8) Uani 1 1 d .
H53 H -0.1558 0.9066 0.0950 0.049 Uiso 1 1 calc R
C54 C -0.15213(16) 0.7574(3) 0.08101(13) 0.0477(9) Uani 1 1 d .
H54A H -0.1591 0.7662 0.0499 0.057 Uiso 1 1 calc R
H54B H -0.1928 0.7421 0.0916 0.057 Uiso 1 1 calc R
C55 C -0.10612(17) 0.6722(3) 0.09169(13) 0.0463(9) Uani 1 1 d .
H55 H -0.1235 0.6101 0.0782 0.056 Uiso 1 1 calc R
C56 C -0.04329(16) 0.6968(2) 0.07460(12) 0.0393(8) Uani 1 1 d .
H56A H -0.0497 0.7045 0.0434 0.047 Uiso 1 1 calc R
H56B H -0.0134 0.6421 0.0812 0.047 Uiso 1 1 calc R
C57 C -0.00643(15) 0.7783(3) 0.14343(10) 0.0357(7) Uani 1 1 d .
H57A H 0.0111 0.8390 0.1573 0.043 Uiso 1 1 calc R
H57B H 0.0236 0.7239 0.1504 0.043 Uiso 1 1 calc R
C58 C -0.06955(17) 0.7534(3) 0.16035(12) 0.0446(8) Uani 1 1 d .
H58 H -0.0631 0.7447 0.1918 0.053 Uiso 1 1 calc R
C59 C -0.09587(18) 0.6587(3) 0.13979(14) 0.0512(10) Uani 1 1 d .
H59A H -0.1360 0.6422 0.1509 0.061 Uiso 1 1 calc R
H59B H -0.0663 0.6038 0.1468 0.061 Uiso 1 1 calc R
C60 C -0.11490(17) 0.8377(3) 0.14960(12) 0.0455(8) Uani 1 1 d .
H60A H -0.0978 0.8992 0.1630 0.055 Uiso 1 1 calc R
H60B H -0.1552 0.8234 0.1609 0.055 Uiso 1 1 calc R
C61 C 0.09537(14) 0.9373(2) 0.08181(10) 0.0292(6) Uani 1 1 d .
C62 C 0.06163(17) 1.0171(3) 0.05366(12) 0.0420(8) Uani 1 1 d .
H62A H 0.0596 0.9970 0.0235 0.050 Uiso 1 1 calc R
H62B H 0.0183 1.0252 0.0612 0.050 Uiso 1 1 calc R
C63 C 0.09699(18) 1.1152(3) 0.05993(14) 0.0519(10) Uani 1 1 d .
H63 H 0.0743 1.1667 0.0418 0.062 Uiso 1 1 calc R
C64 C 0.16316(19) 1.1038(3) 0.04675(14) 0.0541(10) Uani 1 1 d .
H64A H 0.1612 1.0831 0.0167 0.065 Uiso 1 1 calc R
H64B H 0.1855 1.1676 0.0498 0.065 Uiso 1 1 calc R
C65 C 0.19768(16) 1.0268(3) 0.07494(12) 0.0432(8) Uani 1 1 d .
H65 H 0.2411 1.0193 0.0666 0.052 Uiso 1 1 calc R
C66 C 0.16340(15) 0.9278(2) 0.06897(11) 0.0376(7) Uani 1 1 d .
H66A H 0.1864 0.8769 0.0867 0.045 Uiso 1 1 calc R
H66B H 0.1620 0.9070 0.0389 0.045 Uiso 1 1 calc R
C67 C 0.09997(16) 0.9701(2) 0.12841(11) 0.0377(7) Uani 1 1 d .
H67A H 0.1225 0.9194 0.1465 0.045 Uiso 1 1 calc R
H67B H 0.0574 0.9771 0.1375 0.045 Uiso 1 1 calc R
C68 C 0.13485(19) 1.0691(3) 0.13406(13) 0.0488(9) Uani 1 1 d .
H68 H 0.1369 1.0902 0.1644 0.059 Uiso 1 1 calc R
C69 C 0.0997(2) 1.1465(3) 0.10601(16) 0.0583(11) Uani 1 1 d .
H69A H 0.0567 1.1541 0.1143 0.070 Uiso 1 1 calc R
H69B H 0.1212 1.2109 0.1099 0.070 Uiso 1 1 calc R
C70 C 0.20117(18) 1.0575(3) 0.12110(13) 0.0486(9) Uani 1 1 d .
H70A H 0.2240 1.1207 0.1252 0.058 Uiso 1 1 calc R
H70B H 0.2241 1.0070 0.1391 0.058 Uiso 1 1 calc R
C1S C 0.0654(4) 1.1070(5) 0.2885(3) 0.124(3) Uani 1 1 d .
H1SA H 0.1044 1.1444 0.2886 0.187 Uiso 1 1 calc R
H1SB H 0.0654 1.0707 0.3153 0.187 Uiso 1 1 calc R
H1SC H 0.0298 1.1525 0.2855 0.187 Uiso 1 1 calc R
C2S C 0.0602(4) 1.0364(6) 0.2525(2) 0.110(2) Uani 1 1 d .
H2SA H 0.0965 0.9911 0.2556 0.133 Uiso 1 1 calc R
H2SB H 0.0616 1.0733 0.2256 0.133 Uiso 1 1 calc R
C3S C 0.0000 0.9759(6) 0.2500 0.094(3) Uani 1 2 d S
H3SA H 0.0015 0.9328 0.2753 0.113 Uiso 0.50 1 calc PR
H3SB H -0.0015 0.9328 0.2247 0.113 Uiso 0.50 1 calc PR

loop_
_atom_site_aniso_label
_atom_site_aniso_U_11
_atom_site_aniso_U_22
_atom_site_aniso_U_33
_atom_site_aniso_U_23
_atom_site_aniso_U_13
_atom_site_aniso_U_12
Pd 0.02406(14) 0.02165(14) 0.03403(15) 0.00223(8) 0.00074(9) 0.00462(8)
Cl 0.0471(5) 0.0449(5) 0.0272(4) -0.0029(3) 0.0003(3) 0.0036(3)
P 0.0270(4) 0.0237(4) 0.0265(4) -0.0002(3) 0.0017(3) 0.0059(3)
N1 0.0234(11) 0.0232(12) 0.0264(12) 0.0028(9) 0.0040(9) 0.0001(9)
N2 0.0231(11) 0.0269(12) 0.0241(11) 0.0007(9) 0.0032(9) -0.0008(9)
C1 0.0226(13) 0.0237(14) 0.0232(13) -0.0009(10) 0.0066(10) -0.0004(11)
C2 0.0305(15) 0.0262(15) 0.0381(17) 0.0091(12) 0.0028(12) 0.0050(12)
C3 0.0257(14) 0.0338(16) 0.0353(16) 0.0084(13) 0.0001(12) 0.0052(12)
C11 0.0244(13) 0.0196(13) 0.0339(15) -0.0004(11) 0.0014(11) 0.0000(11)
C12 0.0301(15) 0.0260(15) 0.0374(16) 0.0044(12) 0.0056(12) 0.0000(12)
C13 0.0289(16) 0.0389(18) 0.050(2) 0.0070(15) 0.0047(14) -0.0061(13)
C14 0.0331(17) 0.043(2) 0.056(2) 0.0013(17) -0.0070(15) -0.0107(15)
C15 0.048(2) 0.0378(18) 0.0370(17) -0.0033(14) -0.0055(15) -0.0060(15)
C16 0.0381(16) 0.0228(14) 0.0335(16) -0.0014(12) 0.0050(13) -0.0016(12)
C17 0.0314(16) 0.047(2) 0.0339(16) 0.0095(14) 0.0083(13) -0.0019(14)
C18 0.078(3) 0.077(3) 0.053(3) 0.031(2) 0.001(2) -0.021(3)
C19 0.109(4) 0.079(3) 0.042(2) -0.006(2) 0.014(2) 0.028(3)
C20 0.0476(19) 0.0333(17) 0.0298(16) -0.0035(13) 0.0085(14) -0.0056(14)
C21 0.079(3) 0.049(2) 0.050(2) 0.0165(18) 0.019(2) 0.012(2)
C22 0.063(3) 0.056(2) 0.058(2) 0.012(2) 0.024(2) 0.018(2)
C31 0.0236(14) 0.0288(16) 0.0346(16) -0.0016(12) -0.0032(12) -0.0015(11)
C32 0.0253(15) 0.0316(16) 0.051(2) 0.0043(14) 0.0051(13) -0.0016(13)
C33 0.0333(18) 0.039(2) 0.081(3) 0.0091(19) 0.0068(18) -0.0075(15)
C34 0.045(2) 0.035(2) 0.090(3) -0.007(2) -0.013(2) -0.0096(17)
C35 0.058(2) 0.044(2) 0.058(2) -0.0209(19) -0.016(2) -0.0001(19)
C36 0.0408(18) 0.0433(19) 0.0344(17) -0.0089(14) -0.0076(14) 0.0006(15)
C37 0.0421(19) 0.0417(19) 0.051(2) 0.0056(16) 0.0243(16) -0.0003(16)
C38 0.057(3) 0.058(3) 0.088(3) 0.012(2) 0.035(2) 0.017(2)
C39 0.095(4) 0.090(4) 0.049(3) 0.006(2) 0.017(3) 0.042(3)
C40 0.068(3) 0.066(3) 0.0306(18) -0.0132(17) 0.0090(17) 0.001(2)
C41 0.113(5) 0.138(6) 0.049(3) 0.017(3) 0.003(3) 0.021(4)
C42 0.095(4) 0.135(6) 0.081(4) 0.031(4) 0.042(3) 0.046(4)
C51 0.0264(15) 0.0261(15) 0.0359(16) -0.0022(12) 0.0049(12) 0.0041(12)
C52 0.0303(16) 0.0322(16) 0.0411(17) 0.0000(13) 0.0010(13) 0.0092(13)
C53 0.0277(16) 0.044(2) 0.051(2) -0.0002(16) 0.0043(14) 0.0125(14)
C54 0.0287(17) 0.060(2) 0.054(2) -0.0034(18) 0.0016(15) -0.0008(16)
C55 0.0347(18) 0.0409(19) 0.064(2) -0.0090(17) 0.0094(17) -0.0064(15)
C56 0.0351(18) 0.0334(18) 0.050(2) -0.0097(14) 0.0076(15) -0.0003(13)
C57 0.0301(16) 0.0441(18) 0.0330(16) 0.0044(14) 0.0031(13) 0.0037(14)
C58 0.0378(18) 0.058(2) 0.0395(18) 0.0055(16) 0.0110(15) 0.0043(16)
C59 0.0372(19) 0.045(2) 0.074(3) 0.0145(19) 0.0148(18) 0.0008(16)
C60 0.0363(18) 0.051(2) 0.051(2) -0.0070(17) 0.0130(15) 0.0043(16)
C61 0.0293(15) 0.0246(14) 0.0336(16) 0.0000(12) 0.0033(12) 0.0028(12)
C62 0.0402(18) 0.0308(17) 0.053(2) 0.0080(15) -0.0039(15) 0.0033(14)
C63 0.048(2) 0.0297(18) 0.075(3) 0.0163(18) -0.0093(19) 0.0022(15)
C64 0.056(2) 0.042(2) 0.064(3) 0.0188(19) 0.0012(19) -0.0087(18)
C65 0.0339(17) 0.0375(19) 0.059(2) 0.0087(16) 0.0072(15) -0.0028(14)
C66 0.0344(17) 0.0349(17) 0.0450(19) 0.0027(14) 0.0108(14) 0.0029(14)
C67 0.0403(18) 0.0350(17) 0.0379(17) -0.0024(14) 0.0052(14) -0.0016(14)
C68 0.053(2) 0.045(2) 0.048(2) -0.0140(17) 0.0019(17) -0.0089(17)
C69 0.051(2) 0.0265(18) 0.098(3) -0.0100(19) 0.009(2) -0.0015(16)
C70 0.042(2) 0.041(2) 0.060(2) 0.0044(17) -0.0091(17) -0.0094(16)
C1S 0.114(6) 0.086(5) 0.157(7) 0.000(5) -0.065(5) 0.003(4)
C2S 0.112(5) 0.132(6) 0.086(4) 0.013(4) 0.005(4) 0.039(5)
C3S 0.130(8) 0.069(5) 0.073(5) 0.000 -0.035(5) 0.000

loop_
_atom_type_symbol
_atom_type_description
_atom_type_scat_dispersion_real
_atom_type_scat_dispersion_imag
_atom_type_scat_source
C C 0.0033 0.0016 'International Tables Vol C Tables 4.2.6.8 and 6.1.1.4'
H H 0.0000 0.0000 'International Tables Vol C Tables 4.2.6.8 and 6.1.1.4'
N N 0.0061 0.0033 'International Tables Vol C Tables 4.2.6.8 and 6.1.1.4'
P P 0.1023 0.0942 'International Tables Vol C Tables 4.2.6.8 and 6.1.1.4'
Cl Cl 0.1484 0.1585 'International Tables Vol C Tables 4.2.6.8 and 6.1.1.4'
Pd Pd -0.9988 1.0072 'International Tables Vol C Tables 4.2.6.8 and 6.1.1.4'

loop_
_geom_angle_atom_site_label_1
_geom_angle_atom_site_label_2
_geom_angle_atom_site_label_3
_geom_angle
_geom_angle_site_symmetry_3
C1 Pd P 176.58(8) .
C51 P C61 113.77(13) .
C51 P Cl 100.14(11) .
C61 P Cl 98.75(10) .
C51 P Pd 111.70(10) .
C61 P Pd 114.81(10) .
Cl P Pd 116.24(4) .
C1 N1 C2 111.8(2) .
C1 N1 C11 121.6(2) .
C2 N1 C11 126.6(2) .
C1 N2 C3 111.7(2) .
C1 N2 C31 122.1(2) .
C3 N2 C31 126.0(2) .
N1 C1 N2 103.3(2) .
N1 C1 Pd 126.8(2) .
N2 C1 Pd 129.7(2) .
C3 C2 N1 106.5(3) .
C2 C3 N2 106.7(3) .
C16 C11 C12 123.4(3) .
C16 C11 N1 118.5(3) .
C12 C11 N1 118.1(3) .
C11 C12 C13 117.2(3) .
C11 C12 C17 121.8(3) .
C13 C12 C17 120.9(3) .
C14 C13 C12 121.0(3) .
C13 C14 C15 120.5(3) .
C14 C15 C16 120.9(3) .
C11 C16 C15 116.9(3) .
C11 C16 C20 122.4(3) .
C15 C16 C20 120.7(3) .
C18 C17 C12 112.3(3) .
C18 C17 C19 112.7(4) .
C12 C17 C19 110.5(3) .
C21 C20 C16 112.7(3) .
C21 C20 C22 111.1(3) .
C16 C20 C22 110.0(3) .
C36 C31 C32 123.3(3) .
C36 C31 N2 118.7(3) .
C32 C31 N2 118.0(3) .
C33 C32 C31 117.0(3) .
C33 C32 C37 120.9(3) .
C31 C32 C37 122.1(3) .
C34 C33 C32 121.2(4) .
C33 C34 C35 120.5(4) .
C34 C35 C36 121.6(4) .
C31 C36 C35 116.4(3) .
C31 C36 C40 121.7(3) .
C35 C36 C40 121.9(3) .
C32 C37 C39 111.7(3) .
C32 C37 C38 111.9(3) .
C39 C37 C38 111.7(4) .
C42 C40 C36 111.9(4) .
C42 C40 C41 110.4(4) .
C36 C40 C41 111.2(4) .
C52 C51 C57 109.3(3) .
C52 C51 C56 108.8(3) .
C57 C51 C56 107.9(3) .
C52 C51 P 117.6(2) .
C57 C51 P 106.2(2) .
C56 C51 P 106.7(2) .
C51 C52 C53 109.4(3) .
C54 C53 C60 109.7(3) .
C54 C53 C52 110.1(3) .
C60 C53 C52 109.4(3) .
C53 C54 C55 109.4(3) .
C59 C55 C54 109.5(3) .
C59 C55 C56 109.4(3) .
C54 C55 C56 109.0(3) .
C55 C56 C51 110.4(3) .
C51 C57 C58 110.1(3) .
C60 C58 C59 109.7(3) .
C60 C58 C57 108.9(3) .
C59 C58 C57 109.7(3) .
C58 C59 C55 109.6(3) .
C58 C60 C53 110.0(3) .
C67 C61 C62 109.5(3) .
C67 C61 C66 107.7(3) .
C62 C61 C66 107.8(3) .
C67 C61 P 109.5(2) .
C62 C61 P 118.2(2) .
C66 C61 P 103.7(2) .
C63 C62 C61 109.8(3) .
C69 C63 C64 110.2(3) .
C69 C63 C62 109.7(3) .
C64 C63 C62 109.8(3) .
C65 C64 C63 108.7(3) .
C70 C65 C64 110.6(3) .
C70 C65 C66 109.6(3) .
C64 C65 C66 109.3(3) .
C65 C66 C61 110.3(3) .
C61 C67 C68 110.4(3) .
C69 C68 C70 109.5(3) .
C69 C68 C67 109.0(3) .
C70 C68 C67 109.5(3) .
C63 C69 C68 109.6(3) .
C65 C70 C68 109.3(3) .
C1S C2S C3S 112.6(6) .
C2S C3S C2S 115.0(8) 2

loop_
_geom_bond_atom_site_label_1
_geom_bond_atom_site_label_2
_geom_bond_distance
_geom_bond_site_symmetry_2
Pd C1 2.027(3) .
Pd P 2.1893(7) .
Cl P 2.0998(11) .
P C51 1.876(3) .
P C61 1.881(3) .
N1 C1 1.359(4) .
N1 C2 1.385(4) .
N1 C11 1.447(4) .
N2 C1 1.361(4) .
N2 C3 1.383(4) .
N2 C31 1.439(4) .
C2 C3 1.342(5) .
C11 C16 1.393(4) .
C11 C12 1.394(4) .
C12 C13 1.394(4) .
C12 C17 1.521(5) .
C13 C14 1.374(5) .
C14 C15 1.381(5) .
C15 C16 1.400(5) .
C16 C20 1.523(4) .
C17 C18 1.520(5) .
C17 C19 1.524(6) .
C20 C21 1.520(5) .
C20 C22 1.525(5) .
C31 C36 1.399(5) .
C31 C32 1.399(5) .
C32 C33 1.399(5) .
C32 C37 1.516(5) .
C33 C34 1.370(6) .
C34 C35 1.372(7) .
C35 C36 1.401(6) .
C36 C40 1.513(6) .
C37 C39 1.519(6) .
C37 C38 1.523(5) .
C40 C42 1.511(7) .
C40 C41 1.530(7) .
C51 C52 1.538(4) .
C51 C57 1.544(4) .
C51 C56 1.549(4) .
C52 C53 1.543(5) .
C53 C54 1.520(5) .
C53 C60 1.526(5) .
C54 C55 1.537(5) .
C55 C59 1.528(6) .
C55 C56 1.542(5) .
C57 C58 1.546(5) .
C58 C60 1.519(5) .
C58 C59 1.524(6) .
C61 C67 1.535(4) .
C61 C62 1.538(4) .
C61 C66 1.562(4) .
C62 C63 1.536(5) .
C63 C69 1.516(7) .
C63 C64 1.530(6) .
C64 C65 1.519(5) .
C65 C70 1.515(6) .
C65 C66 1.535(5) .
C67 C68 1.541(5) .
C68 C69 1.526(6) .
C68 C70 1.531(6) .
C1S C2S 1.486(10) .
C2S C3S 1.528(9) .
C3S C2S 1.528(9) 2

loop_
_geom_torsion_atom_site_label_1
_geom_torsion_atom_site_label_2
_geom_torsion_atom_site_label_3
_geom_torsion_atom_site_label_4
_geom_torsion
_geom_torsion_site_symmetry_4
C1 Pd P C51 -28.8(14) .
C1 Pd P C61 102.7(14) .
C1 Pd P Cl -142.8(14) .
C2 N1 C1 N2 -1.3(3) .
C11 N1 C1 N2 178.7(2) .
C2 N1 C1 Pd 173.7(2) .
C11 N1 C1 Pd -6.3(4) .
C3 N2 C1 N1 1.0(3) .
C31 N2 C1 N1 176.9(2) .
C3 N2 C1 Pd -173.8(2) .
C31 N2 C1 Pd 2.1(4) .
P Pd C1 N1 82.8(14) .
P Pd C1 N2 -103.6(13) .
C1 N1 C2 C3 1.2(3) .
C11 N1 C2 C3 -178.8(3) .
N1 C2 C3 N2 -0.6(3) .
C1 N2 C3 C2 -0.3(3) .
C31 N2 C3 C2 -176.0(3) .
C1 N1 C11 C16 75.3(4) .
C2 N1 C11 C16 -104.6(3) .
C1 N1 C11 C12 -102.4(3) .
C2 N1 C11 C12 77.6(4) .
C16 C11 C12 C13 -1.3(5) .
N1 C11 C12 C13 176.3(3) .
C16 C11 C12 C17 -178.8(3) .
N1 C11 C12 C17 -1.2(4) .
C11 C12 C13 C14 0.6(5) .
C17 C12 C13 C14 178.2(3) .
C12 C13 C14 C15 0.3(6) .
C13 C14 C15 C16 -0.6(6) .
C12 C11 C16 C15 1.0(5) .
N1 C11 C16 C15 -176.6(3) .
C12 C11 C16 C20 -177.7(3) .
N1 C11 C16 C20 4.7(4) .
C14 C15 C16 C11 0.0(5) .
C14 C15 C16 C20 178.7(3) .
C11 C12 C17 C18 -138.5(4) .
C13 C12 C17 C18 44.1(5) .
C11 C12 C17 C19 94.7(4) .
C13 C12 C17 C19 -82.8(4) .
C11 C16 C20 C21 -138.8(3) .
C15 C16 C20 C21 42.6(4) .
C11 C16 C20 C22 96.7(4) .
C15 C16 C20 C22 -81.9(4) .
C1 N2 C31 C36 88.8(4) .
C3 N2 C31 C36 -95.9(4) .
C1 N2 C31 C32 -89.5(3) .
C3 N2 C31 C32 85.8(4) .
C36 C31 C32 C33 0.8(5) .
N2 C31 C32 C33 179.1(3) .
C36 C31 C32 C37 -178.2(3) .
N2 C31 C32 C37 0.0(5) .
C31 C32 C33 C34 0.1(5) .
C37 C32 C33 C34 179.1(4) .
C32 C33 C34 C35 -0.9(6) .
C33 C34 C35 C36 0.8(6) .
C32 C31 C36 C35 -0.9(5) .
N2 C31 C36 C35 -179.1(3) .
C32 C31 C36 C40 177.5(3) .
N2 C31 C36 C40 -0.7(5) .
C34 C35 C36 C31 0.0(6) .
C34 C35 C36 C40 -178.3(4) .
C33 C32 C37 C39 -66.8(5) .
C31 C32 C37 C39 112.2(4) .
C33 C32 C37 C38 59.2(5) .
C31 C32 C37 C38 -121.8(4) .
C31 C36 C40 C42 -120.8(5) .
C35 C36 C40 C42 57.5(6) .
C31 C36 C40 C41 115.2(5) .
C35 C36 C40 C41 -66.5(5) .
C61 P C51 C52 37.5(3) .
Cl P C51 C52 -66.8(2) .
Pd P C51 C52 169.5(2) .
C61 P C51 C57 -85.1(2) .
Cl P C51 C57 170.56(19) .
Pd P C51 C57 46.9(2) .
C61 P C51 C56 160.0(2) .
Cl P C51 C56 55.6(2) .
Pd P C51 C56 -68.1(2) .
C57 C51 C52 C53 -58.8(3) .
C56 C51 C52 C53 58.8(3) .
P C51 C52 C53 -179.8(2) .
C51 C52 C53 C54 -60.7(4) .
C51 C52 C53 C60 60.0(4) .
C60 C53 C54 C55 -59.5(4) .
C52 C53 C54 C55 61.0(4) .
C53 C54 C55 C59 59.7(4) .
C53 C54 C55 C56 -60.0(4) .
C59 C55 C56 C51 -60.2(4) .
C54 C55 C56 C51 59.6(4) .
C52 C51 C56 C55 -59.1(4) .
C57 C51 C56 C55 59.3(4) .
P C51 C56 C55 173.1(3) .
C52 C51 C57 C58 58.9(4) .
C56 C51 C57 C58 -59.2(3) .
P C51 C57 C58 -173.4(2) .
C51 C57 C58 C60 -59.6(4) .
C51 C57 C58 C59 60.5(4) .
C60 C58 C59 C55 59.4(4) .
C57 C58 C59 C55 -60.2(4) .
C54 C55 C59 C58 -59.6(4) .
C56 C55 C59 C58 59.9(4) .
C59 C58 C60 C53 -59.4(4) .
C57 C58 C60 C53 60.6(4) .
C54 C53 C60 C58 59.7(4) .
C52 C53 C60 C58 -61.2(4) .
C51 P C61 C67 61.0(2) .
Cl P C61 C67 166.2(2) .
Pd P C61 C67 -69.5(2) .
C51 P C61 C62 -65.2(3) .
Cl P C61 C62 40.0(3) .
Pd P C61 C62 164.3(2) .
C51 P C61 C66 175.6(2) .
Cl P C61 C66 -79.2(2) .
Pd P C61 C66 45.2(2) .
C67 C61 C62 C63 57.9(4) .
C66 C61 C62 C63 -58.9(4) .
P C61 C62 C63 -175.9(3) .
C61 C62 C63 C69 -59.9(4) .
C61 C62 C63 C64 61.4(4) .
C69 C63 C64 C65 59.4(4) .
C62 C63 C64 C65 -61.6(4) .
C63 C64 C65 C70 -59.7(4) .
C63 C64 C65 C66 61.1(4) .
C70 C65 C66 C61 60.6(4) .
C64 C65 C66 C61 -60.8(4) .
C67 C61 C66 C65 -59.0(3) .
C62 C61 C66 C65 59.1(4) .
P C61 C66 C65 -174.9(2) .
C62 C61 C67 C68 -58.0(4) .
C66 C61 C67 C68 58.9(3) .
P C61 C67 C68 171.0(2) .
C61 C67 C68 C69 59.2(4) .
C61 C67 C68 C70 -60.7(4) .
C64 C63 C69 C68 -59.7(4) .
C62 C63 C69 C68 61.3(4) .
C70 C68 C69 C63 59.2(4) .
C67 C68 C69 C63 -60.6(4) .
C64 C65 C70 C68 59.9(4) .
C66 C65 C70 C68 -60.6(4) .
C69 C68 C70 C65 -59.1(4) .
C67 C68 C70 C65 60.5(4) .
C1S C2S C3S C2S 55.7(5) 2
